data_7046288
loop_
_publ_author_name
'Li, Tianyue'
'Wang, Qifei'
'Nichol, Gary S.'
'Morrison, Carole A.'
'Han, Hongwei'
'Hu, Yue'
'Robertson, Neil'

_publ_section_title
;
 Extending lead-free hybrid photovoltaic materials to new structures:
 thiazolium, aminothiazolium and imidazolium iodobismuthates.
;
_journal_issue 20
_journal_name_full 'Dalton transactions (Cambridge, England : 2003)'
_journal_page_first 7050
_journal_page_last 7058
_journal_paper_doi 10.1039/c8dt00864g
_journal_volume 47
_journal_year 2018
_chemical_formula_moiety 'Bi I4, C3 H5 N2 S'
_chemical_formula_sum 'C3 H5 Bi I4 N2 S'
_chemical_formula_weight 817.73
_space_group_crystal_system orthorhombic
_space_group_IT_number 61
_space_group_name_Hall '-P 2ac 2ab'
_space_group_name_H-M_alt 'P b c a'
_symmetry_space_group_name_Hall '-P 2ac 2ab'
_symmetry_space_group_name_H-M 'P b c a'
_atom_sites_solution_hydrogens geom
_audit_creation_date 2018-03-06
_audit_creation_method
;
Olex2 1.2-beta
(compiled 2018.02.02 svn.r3481 for OlexSys, GUI svn.r5470)
;
_audit_update_record
;
2018-04-09 deposited with the CCDC.
2018-04-24 downloaded from the CCDC.
;
_cell_angle_alpha 90
_cell_angle_beta 90
_cell_angle_gamma 90
_cell_formula_units_Z 8
_cell_length_a 18.5429(4)
_cell_length_b 7.53048(19)
_cell_length_c 19.1421(6)
_cell_measurement_reflns_used 17194
_cell_measurement_temperature 120.00(10)
_cell_measurement_theta_max 30.9170
_cell_measurement_theta_min 3.6100
_cell_volume 2672.94(12)
_computing_cell_refinement 'CrysAlisPro 1.171.38.43h (Rigaku OD, 2015)'
_computing_data_collection 'CrysAlisPro 1.171.38.43h (Rigaku OD, 2015)'
_computing_data_reduction 'CrysAlisPro 1.171.38.43h (Rigaku OD, 2015)'
_computing_molecular_graphics 'Olex2 (Dolomanov et al., 2009)'
_computing_publication_material 'Olex2 (Dolomanov et al., 2009)'
_computing_structure_refinement 'ShelXL (Sheldrick, 2015)'
_diffrn_ambient_environment N~2~
_diffrn_ambient_temperature 120.00(10)
_diffrn_detector 'CCD plate'
_diffrn_detector_area_resol_mean 5.1574
_diffrn_detector_type Atlas
_diffrn_measured_fraction_theta_full 0.999
_diffrn_measured_fraction_theta_max 0.967
_diffrn_measurement_details
;
List of Runs (angles in degrees, time in seconds):
  # Type    Start    End  Width  t~exp~   \w     \q     \k     \f   Frames
#--------------------------------------------------------------------------
  1  \w    -20.00  27.00   1.00    5.00    --  -13.24 -99.00-120.00   47
  2  \w    -87.00  18.00   1.00    5.00    --  -13.24 -77.00-180.00  105
  3  \w    -40.00  57.00   1.00    5.00    --  -13.24  57.00  90.00   97
  4  \w    -40.00  57.00   1.00    5.00    --  -13.24  57.00-180.00   97
  5  \w    -20.00  27.00   1.00    5.00    --  -13.24 -99.00 -90.00   47
  6  \w    -83.00  13.00   1.00    5.00    --  -13.24 -57.00 -60.00   96
  7  \w    -22.00  93.00   1.00    5.00    --   14.65  19.00  60.00  115
  8  \w     35.00 101.00   1.00    5.00    --   14.65 178.00 -30.00   66
  9  \w      2.00  27.00   1.00    5.00    --   14.65 -57.00 120.00   25
 10  \w     -9.00  18.00   1.00    5.00    --   14.65 -57.00  30.00   27
;
_diffrn_measurement_device 'four-circle diffractometer'
_diffrn_measurement_device_type 'Rigaku Oxford DIffraction SuperNova'
_diffrn_measurement_method '\w scans'
_diffrn_orient_matrix_type 'CrysAlisPro convention (1999,Acta A55,543-557)'
_diffrn_orient_matrix_UB_11 0.0380218000
_diffrn_orient_matrix_UB_12 -0.0068131000
_diffrn_orient_matrix_UB_13 0.0030307000
_diffrn_orient_matrix_UB_21 0.0034394000
_diffrn_orient_matrix_UB_22 0.0115340000
_diffrn_orient_matrix_UB_23 -0.0366355000
_diffrn_orient_matrix_UB_31 0.0023162000
_diffrn_orient_matrix_UB_32 0.0931836000
_diffrn_orient_matrix_UB_33 0.0047929000
_diffrn_radiation_monochromator mirror
_diffrn_radiation_probe x-ray
_diffrn_radiation_type MoK\a
_diffrn_radiation_wavelength 0.71073
_diffrn_reflns_av_R_equivalents 0.0749
_diffrn_reflns_av_unetI/netI 0.0396
_diffrn_reflns_Laue_measured_fraction_full 0.999
_diffrn_reflns_Laue_measured_fraction_max 0.967
_diffrn_reflns_limit_h_max 26
_diffrn_reflns_limit_h_min -26
_diffrn_reflns_limit_k_max 10
_diffrn_reflns_limit_k_min -10
_diffrn_reflns_limit_l_max 27
_diffrn_reflns_limit_l_min -26
_diffrn_reflns_number 53117
_diffrn_reflns_point_group_measured_fraction_full 0.999
_diffrn_reflns_point_group_measured_fraction_max 0.967
_diffrn_reflns_theta_full 25.242
_diffrn_reflns_theta_max 31.295
_diffrn_reflns_theta_min 3.059
_diffrn_source 'micro-focus sealed X-ray tube'
_diffrn_source_type 'SuperNova (Mo) X-ray Source'
_exptl_absorpt_coefficient_mu 22.546
_exptl_absorpt_correction_T_max 1.000
_exptl_absorpt_correction_T_min 0.474
_exptl_absorpt_correction_type gaussian
_exptl_absorpt_process_details
;
CrysAlisPro 1.171.38.43h (Rigaku Oxford Diffraction, 2015)
Numerical absorption correction based on gaussian integration over
            a multifaceted crystal model
Empirical absorption correction using spherical harmonics,
 implemented in SCALE3 ABSPACK scaling algorithm.
;
_exptl_crystal_colour 'dark red'
_exptl_crystal_density_diffrn 4.064
_exptl_crystal_description cylinder
_exptl_crystal_F_000 2784
_exptl_crystal_size_length 0.500
_exptl_crystal_size_max 0.506
_exptl_crystal_size_mid 0.119
_exptl_crystal_size_min 0.076
_exptl_crystal_size_rad 0.100
_refine_diff_density_max 3.179
_refine_diff_density_min -2.474
_refine_diff_density_rms 0.354
_refine_ls_extinction_method none
_refine_ls_goodness_of_fit_ref 1.110
_refine_ls_hydrogen_treatment constr
_refine_ls_matrix_type full
_refine_ls_number_parameters 101
_refine_ls_number_reflns 4210
_refine_ls_number_restraints 36
_refine_ls_restrained_S_all 1.111
_refine_ls_R_factor_all 0.0499
_refine_ls_R_factor_gt 0.0412
_refine_ls_shift/su_max 0.001
_refine_ls_shift/su_mean 0.000
_refine_ls_structure_factor_coef Fsqd
_refine_ls_weighting_details 'w=1/[\s^2^(Fo^2^)+(0.0217P)^2^+44.7064P] where P=(Fo^2^+2Fc^2^)/3'
_refine_ls_weighting_scheme calc
_refine_ls_wR_factor_gt 0.0769
_refine_ls_wR_factor_ref 0.0802
_reflns_Friedel_coverage 0.000
_reflns_number_gt 3740
_reflns_number_total 4210
_reflns_threshold_expression 'I > 2\s(I)'
_cod_data_source_file c8dt00864g2.cif
_cod_data_source_block nr16007_refinalized_fi
_cod_depositor_comments 'Adding full bibliography for 7046287--7046288.cif.'
_cod_database_code 7046288
_shelx_shelxl_version_number 2018/1
_chemical_oxdiff_formula 'C3 H5 N2 S Bi I4'
_chemical_oxdiff_usercomment '@ 120 K ANB'
_shelx_space_group_comment
;
The symmetry employed for this shelxl refinement is uniquely defined
by the following loop, which should always be used as a source of
symmetry information in preference to the above space-group names.
They are only intended as comments.
;
_reflns_odcompleteness_completeness 99.79
_reflns_odcompleteness_iscentric 1
_reflns_odcompleteness_theta 28.22
_olex2_refinement_description
;
1. Fixed Uiso
 At 1.2 times of:
  All C(H) groups
 At 1.5 times of:
  All N(H,H,H) groups
2. Uiso/Uaniso restraints and constraints
N5 \\sim S1 \\sim N2 \\sim C1 \\sim C2 \\sim C3: within 2A with sigma of 0.001
and sigma for terminal atoms of 0.002
3.a Aromatic/amide H refined with riding coordinates:
 C2(H2), C3(H3)
3.b Idealised Me refined as rotating group:
 N5(H5A,H5B,H5C)
;
_olex2_submission_special_instructions 'No special instructions were received'
_oxdiff_exptl_absorpt_empirical_details
;
Empirical correction (ABSPACK) includes:
- Absorption correction using spherical harmonics
- Frame scaling
;
_oxdiff_exptl_absorpt_empirical_full_max 5.198
_oxdiff_exptl_absorpt_empirical_full_min 0.528

loop_
_space_group_symop_operation_xyz
'x, y, z'
'-x+1/2, -y, z+1/2'
'x+1/2, -y+1/2, -z'
'-x, y+1/2, -z+1/2'
'-x, -y, -z'
'x-1/2, y, -z-1/2'
'-x-1/2, y-1/2, z'
'x, -y-1/2, z-1/2'

loop_
_atom_site_label
_atom_site_type_symbol
_atom_site_fract_x
_atom_site_fract_y
_atom_site_fract_z
_atom_site_U_iso_or_equiv
_atom_site_adp_type
_atom_site_occupancy
_atom_site_site_symmetry_order
_atom_site_calc_flag
_atom_site_refinement_flags_posn
_atom_site_refinement_flags_adp
Bi1 Bi 0.45202(2) 0.25252(4) 0.45081(2) 0.01162(7) Uani 1 1 d . .
I1 I 0.52973(3) -0.08801(6) 0.39530(2) 0.01436(10) Uani 1 1 d . .
I2 I 0.30762(3) 0.09840(7) 0.44327(3) 0.02012(12) Uani 1 1 d . .
I3 I 0.61132(2) 0.41381(6) 0.48618(3) 0.01658(11) Uani 1 1 d . .
I5 I 0.46493(3) 0.38366(7) 0.30607(3) 0.02062(12) Uani 1 1 d . .
N5 N 0.3602(4) 0.8021(12) 0.2987(4) 0.0326(11) Uani 1 1 d . U
H5A H 0.374957 0.915293 0.290264 0.049 Uiso 1 1 calc GR .
H5B H 0.398936 0.728081 0.298193 0.049 Uiso 1 1 calc GR .
H5C H 0.338464 0.796929 0.341339 0.049 Uiso 1 1 calc GR .
S1 S 0.22246(12) 0.7710(3) 0.25847(13) 0.0287(4) Uani 1 1 d . U
N2 N 0.3330(4) 0.6893(11) 0.1855(4) 0.0270(6) Uani 1 1 d . U
C1 C 0.3136(5) 0.7526(12) 0.2498(5) 0.0282(6) Uani 1 1 d . U
C2 C 0.2721(5) 0.6505(12) 0.1455(5) 0.0279(7) Uani 1 1 d . U
H2 H 0.274988 0.600926 0.099989 0.034 Uiso 1 1 calc R .
C3 C 0.2097(5) 0.6882(13) 0.1761(5) 0.0286(6) Uani 1 1 d . U
H3 H 0.163812 0.671453 0.155045 0.034 Uiso 1 1 calc R .

loop_
_atom_site_aniso_label
_atom_site_aniso_U_11
_atom_site_aniso_U_22
_atom_site_aniso_U_33
_atom_site_aniso_U_23
_atom_site_aniso_U_13
_atom_site_aniso_U_12
Bi1 0.00760(12) 0.01592(13) 0.01133(14) 0.00029(10) 0.00003(9) 0.00000(9)
I1 0.0144(2) 0.0180(2) 0.0106(2) -0.00001(17) 0.00122(16) 0.00212(17)
I2 0.0083(2) 0.0265(3) 0.0256(3) 0.0007(2) -0.00026(18) -0.00388(18)
I3 0.0071(2) 0.0184(2) 0.0243(3) -0.00470(19) -0.00009(17) 0.00102(17)
I5 0.0217(3) 0.0276(3) 0.0125(2) 0.0056(2) 0.00045(18) 0.0028(2)
N5 0.025(2) 0.038(2) 0.035(2) -0.001(2) 0.0002(19) 0.0072(19)
S1 0.0195(9) 0.0350(10) 0.0317(11) 0.0050(9) 0.0055(8) 0.0059(8)
N2 0.0185(12) 0.0326(13) 0.0297(14) 0.0037(12) 0.0047(11) 0.0050(12)
C1 0.0194(11) 0.0341(12) 0.0310(13) 0.0036(11) 0.0044(10) 0.0057(11)
C2 0.0199(13) 0.0334(14) 0.0305(14) 0.0043(12) 0.0040(12) 0.0047(12)
C3 0.0200(12) 0.0342(13) 0.0315(13) 0.0048(11) 0.0039(11) 0.0051(11)

loop_
_atom_type_symbol
_atom_type_description
_atom_type_scat_dispersion_real
_atom_type_scat_dispersion_imag
_atom_type_scat_source
C C 0.0033 0.0016 'International Tables Vol C Tables 4.2.6.8 and 6.1.1.4'
H H 0.0000 0.0000 'International Tables Vol C Tables 4.2.6.8 and 6.1.1.4'
Bi Bi -4.1077 10.2566 'International Tables Vol C Tables 4.2.6.8 and 6.1.1.4'
I I -0.4742 1.8119 'International Tables Vol C Tables 4.2.6.8 and 6.1.1.4'
N N 0.0061 0.0033 'International Tables Vol C Tables 4.2.6.8 and 6.1.1.4'
S S 0.1246 0.1234 'International Tables Vol C Tables 4.2.6.8 and 6.1.1.4'

loop_
_exptl_crystal_face_index_h
_exptl_crystal_face_index_k
_exptl_crystal_face_index_l
_exptl_crystal_face_perp_dist
1 0 5 0.0594
-1 0 -5 0.0594
-1 3 -5 0.1844
1 3 5 0.2273
0 -5 1 0.2527
5 0 -1 0.0378
-5 0 1 0.0378

loop_
_geom_angle_atom_site_label_1
_geom_angle_atom_site_label_2
_geom_angle_atom_site_label_3
_geom_angle
_geom_angle_site_symmetry_1
_geom_angle_site_symmetry_3
I1 Bi1 I1 86.955(14) . 5_656
I1 Bi1 I3 87.630(14) . .
I1 Bi1 I3 81.844(14) 5_656 .
I2 Bi1 I1 94.573(16) . .
I2 Bi1 I1 89.349(15) . 5_656
I2 Bi1 I3 89.644(15) . 5_666
I2 Bi1 I3 170.804(17) . .
I2 Bi1 I5 99.254(17) . .
I3 Bi1 I1 89.749(15) 5_666 5_656
I3 Bi1 I1 174.613(16) 5_666 .
I3 Bi1 I3 87.686(14) 5_666 .
I5 Bi1 I1 85.297(15) . .
I5 Bi1 I1 168.842(16) . 5_656
I5 Bi1 I3 97.347(17) . 5_666
I5 Bi1 I3 89.817(16) . .
Bi1 I1 Bi1 93.046(14) . 5_656
Bi1 I3 Bi1 92.314(14) 5_666 .
H5A N5 H5B 109.5 . .
H5A N5 H5C 109.5 . .
H5B N5 H5C 109.5 . .
C1 N5 H5A 109.5 . .
C1 N5 H5B 109.5 . .
C1 N5 H5C 109.5 . .
C1 S1 C3 91.0(5) . .
C1 N2 C2 110.7(7) . .
N5 C1 S1 123.6(7) . .
N5 C1 N2 124.2(8) . .
N2 C1 S1 112.1(7) . .
N2 C2 H2 122.6 . .
C3 C2 N2 114.8(9) . .
C3 C2 H2 122.6 . .
S1 C3 H3 124.3 . .
C2 C3 S1 111.3(8) . .
C2 C3 H3 124.3 . .

loop_
_geom_bond_atom_site_label_1
_geom_bond_atom_site_label_2
_geom_bond_distance
_geom_bond_site_symmetry_2
Bi1 I1 3.2134(5) 5_656
Bi1 I1 3.1275(5) .
Bi1 I2 2.9219(5) .
Bi1 I3 3.0246(5) 5_666
Bi1 I3 3.2648(5) .
Bi1 I5 2.9511(6) .
N5 H5A 0.9100 .
N5 H5B 0.9100 .
N5 H5C 0.9100 .
N5 C1 1.327(12) .
S1 C1 1.705(9) .
S1 C3 1.711(10) .
N2 C1 1.368(12) .
N2 C2 1.395(12) .
C2 H2 0.9500 .
C2 C3 1.327(12) .
C3 H3 0.9500 .

loop_
_geom_torsion_atom_site_label_1
_geom_torsion_atom_site_label_2
_geom_torsion_atom_site_label_3
_geom_torsion_atom_site_label_4
_geom_torsion
N2 C2 C3 S1 -1.4(11)
C1 S1 C3 C2 0.0(8)
C1 N2 C2 C3 2.4(12)
C2 N2 C1 N5 -179.3(9)
C2 N2 C1 S1 -2.3(10)
C3 S1 C1 N5 178.4(9)
C3 S1 C1 N2 1.4(7)

loop_
_exptl_oxdiff_crystal_face_indexfrac_h
_exptl_oxdiff_crystal_face_indexfrac_k
_exptl_oxdiff_crystal_face_indexfrac_l
_exptl_oxdiff_crystal_face_x
_exptl_oxdiff_crystal_face_y
_exptl_oxdiff_crystal_face_z
1.0050 -0.0008 4.9910 0.0533 -0.1794 0.0262
-1.0050 0.0008 -4.9910 -0.0533 0.1794 -0.0262
-0.9887 2.9969 -4.9891 -0.0731 0.2139 0.2531
1.0212 2.9952 4.9928 0.0336 -0.1449 0.3054
-0.0257 -4.9934 0.9953 0.0361 -0.0941 -0.4606
4.9902 -0.0024 -1.0026 0.1867 0.0539 0.0065
-4.9902 0.0024 1.0026 -0.1867 -0.0539 -0.0065
